data_9014968
loop_
_publ_author_name
'Kampf, A. R.'
'Mills, S. J.'
'Housley, R. M.'
'Marty, J.'
'Thorne, B.'

_publ_section_title
;
 Lead-tellurium oxysalts from Otto Mountain near Baker, California: V.
 Timroseite, Pb2Cu2+5(Te6+O6)2(OH)2, and paratimroseite,
 Pb2Cu2+4(Te6+O6)2(H2O)2, two new tellurates with Te-Cu polyhedral sheets
;
_journal_name_full 'American Mineralogist'
_journal_page_first 1560
_journal_page_last 1568
_journal_paper_doi 10.2138/am.2010.3514
_journal_volume 95
_journal_year 2010
_chemical_compound_source 'Otto Mountain, Baker, California'
_chemical_formula_sum 'Cu5 H2 O14 Pb2.04 Te2'
_chemical_name_mineral Timroseite
_space_group_IT_number 31
_symmetry_space_group_name_Hall 'P -2 2ac'
_symmetry_space_group_name_H-M 'P 21 n m'
_cell_angle_alpha 90
_cell_angle_beta 90
_cell_angle_gamma 90
_cell_formula_units_Z 2
_cell_length_a 5.2000
_cell_length_b 9.6225
_cell_length_c 11.5340
_cell_volume 577.127
_database_code_amcsd 0017721
_exptl_crystal_density_diffrn 7.030
_cod_original_formula_sum 'Pb2.04 Cu5 Te2 O14 H2'
_cod_database_code 9014968

loop_
_space_group_symop_operation_xyz
x,y,z
1/2+x,-y,1/2+z
x,y,-z
1/2+x,-y,1/2-z

loop_
_atom_site_aniso_label
_atom_site_aniso_U_11
_atom_site_aniso_U_22
_atom_site_aniso_U_33
_atom_site_aniso_U_12
_atom_site_aniso_U_13
_atom_site_aniso_U_23
Pb1 0.01980 0.02130 0.02770 0.00410 0.00000 0.00000
Pb1a 0.11000 0.03700 0.03500 0.03200 0.00000 0.00000
Pb2 0.01700 0.01780 0.02770 0.00130 0.00000 0.00000
Pb2a 0.07000 0.07500 0.04500 -0.01800 0.00000 0.00000
Cu1 0.01310 0.00930 0.02140 0.00030 0.00170 -0.00210
Cu2 0.01360 0.01080 0.02200 -0.00260 0.00360 -0.00220
Cu3 0.01940 0.02670 0.02040 0.00260 0.00000 0.00000
Te 0.01090 0.00920 0.01650 -0.00040 0.00010 0.00030
O1 0.00600 0.02100 0.02100 0.00900 0.00400 0.00100
O2 0.01500 0.01400 0.01400 -0.00500 -0.00500 0.00600
O3 0.02100 0.01000 0.02500 -0.00400 -0.00500 -0.00200
O4 0.01000 0.01400 0.01600 -0.00600 -0.00300 0.00200
O5 0.01100 0.00600 0.03100 0.00500 0.00800 -0.00100
O6 0.02200 0.00500 0.02600 -0.00500 0.00700 -0.00900
O-H1 0.01700 0.02300 0.02300 0.00200 0.00000 0.00000
O-H2 0.01000 0.04000 0.02200 0.00300 0.00000 0.00000

loop_
_atom_site_label
_atom_site_fract_x
_atom_site_fract_y
_atom_site_fract_z
_atom_site_occupancy
_atom_site_U_iso_or_equiv
_atom_site_type_symbol
_atom_site_attached_hydrogens
Pb1 0.12300 0.03560 0.00000 0.94000 0.02290 Pb 0
Pb1a 0.12500 0.07700 0.00000 0.09000 0.06000 Pb 0
Pb2 0.38200 0.38682 0.50000 0.84000 0.02080 Pb 0
Pb2a 0.27900 0.39600 0.50000 0.17000 0.06200 Pb 0
Cu1 0.66940 0.89920 0.18488 1.00000 0.01460 Cu 0
Cu2 0.72040 0.59878 0.32206 1.00000 0.01550 Cu 0
Cu3 0.13040 0.71440 0.50000 1.00000 0.02220 Cu 0
Te 0.20050 0.74917 0.24990 1.00000 0.01220 Te 0
O1 0.38170 0.67470 0.38170 1.00000 0.01600 O 0
O2 0.00130 0.82590 0.12360 1.00000 0.01430 O 0
O3 0.35330 0.93090 0.27880 1.00000 0.01890 O 0
O4 0.91920 0.77160 0.36120 1.00000 0.01350 O 0
O5 0.03650 0.57180 0.21780 1.00000 0.01600 O 0
O6 0.50440 0.71730 0.15870 1.00000 0.01800 O 0
O-H1 0.53000 0.94730 0.00000 1.00000 0.02100 O 1
O-H2 0.79800 0.50660 0.50000 1.00000 0.02400 O 1

loop_
_cod_changelog_entry_id
_cod_changelog_entry_author
_cod_changelog_entry_date
_cod_changelog_entry_text
1
;cod-tools version 3.8.0
Id: cif_guess_AMCSD_atom_types 9574 2023-05-10 09:00:05Z saulius
;
2023-05-10T18:55:40+03:00
;Derived atom types and hydrogen counts
from atom names that follow the AMCSD naming convention
(Wat == water, O-H == hydroxyl).
;

loop_
_cod_related_entry_id
_cod_related_entry_database
_cod_related_entry_code
1 AMCSD 0017721
